data_8000166
loop_
_publ_author_name
'Arashiba, Kazuya'
'Tanabe, Yoshiaki'
'Ishii, Youichi'

_publ_section_title
;
 Synthesis and Reactivities of Sulfido-bridged Ir--W and Ir--Re
 Heterodinuclear Complexes with Imido Ligands
;
_journal_issue 5
_journal_name_full 'Chemistry Letters'
_journal_page_first 622
_journal_paper_doi 10.1246/cl.2007.622
_journal_volume 36
_journal_year 2007
_chemical_formula_moiety 'C73 H66 B F24 Ir N2 P S2 Re '
_chemical_formula_sum 'C73 H66 B F24 Ir N2 P Re S2'
_chemical_formula_weight 1911.63
_space_group_IT_number 2
_symmetry_cell_setting triclinic
_symmetry_Int_Tables_number 2
_symmetry_space_group_name_Hall '-P 1'
_symmetry_space_group_name_H-M 'P -1'
_cell_angle_alpha 89.15(5)
_cell_angle_beta 86.44(4)
_cell_angle_gamma 77.36(4)
_cell_formula_units_Z 2
_cell_length_a 13.817(8)
_cell_length_b 15.322(15)
_cell_length_c 17.809(15)
_cell_measurement_reflns_used 174
_cell_measurement_temperature 123.1
_cell_measurement_theta_max 31.5
_cell_measurement_theta_min 2.3
_cell_volume 3672(5)
_computing_cell_refinement CrystalClear
_computing_data_collection CrystalClear
_computing_data_reduction CrystalStructure
_computing_publication_material 'CrystalStructure 3.7.0'
_computing_structure_refinement CRYSTALS
_computing_structure_solution SHELXS97
_diffrn_detector_area_resol_mean 7.31
_diffrn_measured_fraction_theta_full 0.637
_diffrn_measured_fraction_theta_max 0.637
_diffrn_measurement_device_type 'Rigaku Mercury'
_diffrn_measurement_method \w
_diffrn_radiation_type 'Mo K\a'
_diffrn_radiation_wavelength 0.71070
_diffrn_reflns_av_R_equivalents 0.039
_diffrn_reflns_limit_h_max 20
_diffrn_reflns_limit_h_min -20
_diffrn_reflns_limit_k_max 22
_diffrn_reflns_limit_k_min -22
_diffrn_reflns_limit_l_max 22
_diffrn_reflns_limit_l_min -22
_diffrn_reflns_number 33398
_diffrn_reflns_theta_full 31.68
_diffrn_reflns_theta_max 31.68
_exptl_absorpt_coefficient_mu 3.646
_exptl_absorpt_correction_T_max 0.335
_exptl_absorpt_correction_T_min 0.180
_exptl_absorpt_correction_type multi-scan
_exptl_absorpt_process_details 'Jacobson, R. (1998) Private communication'
_exptl_crystal_colour red
_exptl_crystal_density_diffrn 1.729
_exptl_crystal_density_method 'not measured'
_exptl_crystal_description prism
_exptl_crystal_F_000 1876.00
_exptl_crystal_size_max 0.50
_exptl_crystal_size_mid 0.50
_exptl_crystal_size_min 0.30
_refine_diff_density_max 1.83
_refine_diff_density_min -1.69
_refine_ls_extinction_coef 101(6)
_refine_ls_extinction_method 'Larson (1970) Crystallographic Computing eq. 22'
_refine_ls_goodness_of_fit_ref 1.000
_refine_ls_hydrogen_treatment refall
_refine_ls_number_parameters 1013
_refine_ls_number_reflns 12413
_refine_ls_R_factor_gt 0.0328
_refine_ls_shift/su_max 0.0000
_refine_ls_structure_factor_coef F
_refine_ls_weighting_details 'w = 1/[0.0003Fo^2^ + 2.1000\s(Fo^2^)]'
_refine_ls_weighting_scheme calc
_refine_ls_wR_factor_ref 0.0383
_reflns_number_gt 12413
_reflns_number_total 15819
_reflns_threshold_expression F^2^>2.0\s(F^2^)
_cod_data_source_file 36-622sup1.cif
_cod_data_source_block '__Cp*Ir(PMe3)(m-S)2Re(NAr')2BArF4_2C6H6'
_cod_original_formula_sum 'C73 H66 B F24 Ir N2 P S2 Re '
_cod_database_code 8000166

loop_
_symmetry_equiv_pos_site_id
_symmetry_equiv_pos_as_xyz
1 +X,+Y,+Z
2 -X,-Y,-Z

loop_
_atom_site_label
_atom_site_type_symbol
_atom_site_fract_x
_atom_site_fract_y
_atom_site_fract_z
_atom_site_U_iso_or_equiv
_atom_site_adp_type
_atom_site_occupancy
_atom_site_symmetry_multiplicity
_atom_site_calc_flag
_atom_site_refinement_flags
Ir(1) Ir 0.946580(10) 0.774290(10) 0.307010(10) 0.01356(4) Uani 1.00 1 d .
Re(1) Re 0.970620(10) 0.764190(10) 0.465020(10) 0.01486(4) Uani 1.00 1 d .
S(1) S 0.92836(8) 0.65904(6) 0.39429(6) 0.0191(2) Uani 1.00 1 d .
S(2) S 0.94692(9) 0.88978(6) 0.39471(6) 0.0199(2) Uani 1.00 1 d .
P(1) P 0.77521(8) 0.81111(8) 0.31364(6) 0.0186(2) Uani 1.00 1 d .
F(1) F 0.2833(2) 0.4354(2) 0.3045(2) 0.0673(12) Uani 1.00 1 d .
F(2) F 0.2945(3) 0.3937(2) 0.4152(2) 0.0870(15) Uani 1.00 1 d .
F(3) F 0.4022(2) 0.4592(2) 0.3632(3) 0.1009(17) Uani 1.00 1 d .
F(4) F 0.4851(2) 0.00523(19) 0.36546(16) 0.0351(8) Uani 1.00 1 d .
F(5) F 0.5920(2) 0.0562(2) 0.42395(17) 0.0366(9) Uani 1.00 1 d .
F(6) F 0.4384(2) 0.0875(2) 0.46263(17) 0.0418(10) Uani 1.00 1 d .
F(7) F 0.2376(2) 0.2646(2) 0.0439(2) 0.0468(10) Uani 1.00 1 d .
F(8) F 0.2204(2) 0.3754(2) -0.03242(17) 0.0411(9) Uani 1.00 1 d .
F(9) F 0.2168(2) 0.3973(2) 0.08597(18) 0.0419(9) Uani 1.00 1 d .
F(10) F 0.5175(2) 0.4483(2) -0.14492(19) 0.0522(11) Uani 1.00 1 d .
F(11) F 0.6275(2) 0.4623(2) -0.06864(17) 0.0358(9) Uani 1.00 1 d .
F(12) F 0.6453(2) 0.3422(2) -0.13189(17) 0.0369(9) Uani 1.00 1 d .
F(13) F 0.4944(2) -0.1339(2) 0.04674(16) 0.0344(8) Uani 1.00 1 d .
F(14) F 0.5620(2) -0.1580(2) 0.1511(2) 0.0630(13) Uani 1.00 1 d .
F(15) F 0.4286(2) -0.0580(2) 0.1424(2) 0.0592(12) Uani 1.00 1 d .
F(16) F 0.7932(2) 0.0572(2) -0.08918(19) 0.0589(12) Uani 1.00 1 d .
F(17) F 0.8119(3) -0.0815(2) -0.0709(2) 0.0828(15) Uani 1.00 1 d .
F(18) F 0.8891(2) -0.0042(2) -0.00797(19) 0.0520(11) Uani 1.00 1 d .
F(19) F 1.0051(2) 0.1213(2) 0.21800(18) 0.0390(8) Uani 1.00 1 d .
F(20) F 0.8978(2) 0.07546(18) 0.29182(16) 0.0284(7) Uani 1.00 1 d .
F(21) F 0.9650(2) 0.1805(2) 0.32765(18) 0.0380(9) Uani 1.00 1 d .
F(22) F 0.8343(2) 0.4868(2) 0.2610(2) 0.0461(10) Uani 1.00 1 d .
F(23) F 0.7864(3) 0.5037(2) 0.14855(19) 0.0539(11) Uani 1.00 1 d .
F(24) F 0.6804(2) 0.51465(19) 0.24127(19) 0.0407(9) Uani 1.00 1 d .
N(1) N 1.0949(2) 0.7281(2) 0.4857(2) 0.0197(9) Uani 1.00 1 d .
N(2) N 0.8918(2) 0.7845(2) 0.5466(2) 0.0200(10) Uani 1.00 1 d .
C(1) C 1.0826(3) 0.8071(3) 0.2456(2) 0.0197(11) Uani 1.00 1 d .
C(2) C 0.9989(3) 0.8270(2) 0.1986(2) 0.0163(11) Uani 1.00 1 d .
C(3) C 0.9709(3) 0.7422(3) 0.1851(2) 0.0216(12) Uani 1.00 1 d .
C(4) C 1.0366(3) 0.6743(3) 0.2253(2) 0.0291(13) Uani 1.00 1 d .
C(5) C 1.1052(3) 0.7156(3) 0.2625(2) 0.0241(12) Uani 1.00 1 d .
C(6) C 1.1388(4) 0.8749(4) 0.2679(3) 0.0379(17) Uani 1.00 1 d .
C(7) C 0.9602(4) 0.9133(3) 0.1592(2) 0.0338(15) Uani 1.00 1 d .
C(8) C 0.8984(4) 0.7279(4) 0.1311(3) 0.0441(18) Uani 1.00 1 d .
C(9) C 1.0391(5) 0.5763(3) 0.2228(3) 0.054(2) Uani 1.00 1 d .
C(10) C 1.1902(4) 0.6663(4) 0.3061(3) 0.0476(17) Uani 1.00 1 d .
C(11) C 0.7137(3) 0.8339(3) 0.4060(2) 0.0319(14) Uani 1.00 1 d .
C(12) C 0.7237(3) 0.9107(3) 0.2613(2) 0.0308(14) Uani 1.00 1 d .
C(13) C 0.7177(3) 0.7248(3) 0.2790(3) 0.0313(14) Uani 1.00 1 d .
C(14) C 1.1763(3) 0.6963(3) 0.5276(2) 0.0199(11) Uani 1.00 1 d .
C(15) C 1.2051(3) 0.6036(3) 0.5413(2) 0.0230(12) Uani 1.00 1 d .
C(16) C 1.2872(3) 0.5746(4) 0.5838(2) 0.0383(16) Uani 1.00 1 d .
C(17) C 1.3384(4) 0.6330(5) 0.6119(3) 0.0469(19) Uani 1.00 1 d .
C(18) C 1.3098(3) 0.7232(4) 0.5979(3) 0.0402(18) Uani 1.00 1 d .
C(19) C 1.2283(3) 0.7578(3) 0.5547(2) 0.0275(14) Uani 1.00 1 d .
C(20) C 1.1489(4) 0.5396(3) 0.5111(3) 0.0350(15) Uani 1.00 1 d .
C(21) C 1.1978(4) 0.8550(3) 0.5356(3) 0.0439(18) Uani 1.00 1 d .
C(22) C 0.8465(3) 0.7974(3) 0.6180(2) 0.0196(12) Uani 1.00 1 d .
C(23) C 0.8594(3) 0.7246(3) 0.6691(2) 0.0218(13) Uani 1.00 1 d .
C(24) C 0.8133(4) 0.7396(3) 0.7401(3) 0.0322(15) Uani 1.00 1 d .
C(25) C 0.7579(4) 0.8225(3) 0.7618(3) 0.0328(16) Uani 1.00 1 d .
C(26) C 0.7477(3) 0.8937(3) 0.7121(2) 0.0289(14) Uani 1.00 1 d .
C(27) C 0.7910(3) 0.8828(3) 0.6393(2) 0.0221(12) Uani 1.00 1 d .
C(28) C 0.9260(4) 0.6361(3) 0.6463(2) 0.0320(15) Uani 1.00 1 d .
C(29) C 0.7848(4) 0.9602(3) 0.5865(2) 0.0308(14) Uani 1.00 1 d .
C(30) C 0.5247(2) 0.2243(2) 0.2312(2) 0.0149(10) Uani 1.00 1 d .
C(31) C 0.4626(3) 0.3044(2) 0.2572(2) 0.0208(12) Uani 1.00 1 d .
C(32) C 0.4124(3) 0.3111(3) 0.3278(2) 0.0219(12) Uani 1.00 1 d .
C(33) C 0.4203(3) 0.2380(3) 0.3754(2) 0.0209(12) Uani 1.00 1 d .
C(34) C 0.4832(3) 0.1585(2) 0.3513(2) 0.0174(11) Uani 1.00 1 d .
C(35) C 0.5343(2) 0.1526(2) 0.2817(2) 0.0156(11) Uani 1.00 1 d .
C(36) C 0.3509(4) 0.3998(3) 0.3529(3) 0.0368(16) Uani 1.00 1 d .
C(37) C 0.4986(3) 0.0776(3) 0.4006(2) 0.0234(13) Uani 1.00 1 d .
C(38) C 0.5292(3) 0.2817(2) 0.0868(2) 0.0139(10) Uani 1.00 1 d .
C(39) C 0.4268(3) 0.2901(2) 0.0838(2) 0.0173(11) Uani 1.00 1 d .
C(40) C 0.3732(3) 0.3343(2) 0.0255(2) 0.0176(11) Uani 1.00 1 d .
C(41) C 0.4203(3) 0.3720(2) -0.0330(2) 0.0205(12) Uani 1.00 1 d .
C(42) C 0.5221(3) 0.3646(2) -0.0321(2) 0.0173(11) Uani 1.00 1 d .
C(43) C 0.5752(3) 0.3210(2) 0.0267(2) 0.0184(11) Uani 1.00 1 d .
C(44) C 0.2634(3) 0.3423(3) 0.0294(2) 0.0232(12) Uani 1.00 1 d .
C(45) C 0.5766(3) 0.4044(3) -0.0930(2) 0.0276(13) Uani 1.00 1 d .
C(46) C 0.6172(2) 0.1188(2) 0.1140(2) 0.0143(10) Uani 1.00 1 d .
C(47) C 0.5573(3) 0.0566(2) 0.1252(2) 0.0161(11) Uani 1.00 1 d .
C(48) C 0.5769(3) -0.0255(2) 0.0885(2) 0.0195(11) Uani 1.00 1 d .
C(49) C 0.6577(3) -0.0480(2) 0.0358(2) 0.0213(12) Uani 1.00 1 d .
C(50) C 0.7172(3) 0.0131(2) 0.0228(2) 0.0183(11) Uani 1.00 1 d .
C(51) C 0.6984(3) 0.0936(2) 0.0614(2) 0.0176(11) Uani 1.00 1 d .
C(52) C 0.5159(3) -0.0932(3) 0.1060(2) 0.0267(13) Uani 1.00 1 d .
C(53) C 0.8019(3) -0.0053(3) -0.0356(2) 0.0277(14) Uani 1.00 1 d .
C(54) C 0.6897(3) 0.2518(2) 0.1740(2) 0.0147(10) Uani 1.00 1 d .
C(55) C 0.7687(2) 0.1908(2) 0.2046(2) 0.0168(11) Uani 1.00 1 d .
C(56) C 0.8458(3) 0.2178(2) 0.2362(2) 0.0168(11) Uani 1.00 1 d .
C(57) C 0.8498(3) 0.3084(2) 0.2398(2) 0.0161(11) Uani 1.00 1 d .
C(58) C 0.7715(3) 0.3695(2) 0.2107(2) 0.0162(11) Uani 1.00 1 d .
C(59) C 0.6941(3) 0.3420(2) 0.1779(2) 0.0160(10) Uani 1.00 1 d .
C(60) C 0.9283(3) 0.1498(3) 0.2679(2) 0.0250(12) Uani 1.00 1 d .
C(61) C 0.7690(3) 0.4675(3) 0.2147(2) 0.0228(13) Uani 1.00 1 d .
C(62) C 0.4265(3) 0.8133(3) 0.3271(3) 0.0342(15) Uani 1.00 1 d .
C(63) C 0.4406(4) 0.7373(4) 0.2848(3) 0.0358(16) Uani 1.00 1 d .
C(64) C 0.4666(4) 0.6537(3) 0.3175(3) 0.0396(17) Uani 1.00 1 d .
C(65) C 0.4775(4) 0.6474(4) 0.3937(3) 0.0459(18) Uani 1.00 1 d .
C(66) C 0.4633(4) 0.7245(4) 0.4367(3) 0.0430(18) Uani 1.00 1 d .
C(67) C 0.4375(4) 0.8077(4) 0.4029(3) 0.0410(17) Uani 1.00 1 d .
C(68) C 0.0659(4) 0.7788(4) -0.0293(3) 0.0430(17) Uani 1.00 1 d .
C(69) C 0.0117(4) 0.7331(4) -0.0690(3) 0.0386(16) Uani 1.00 1 d .
C(70) C 0.0198(4) 0.6425(4) -0.0580(3) 0.0413(17) Uani 1.00 1 d .
C(71) C 0.0842(4) 0.5990(4) -0.0072(3) 0.0443(17) Uani 1.00 1 d .
C(72) C 0.1388(4) 0.6442(4) 0.0329(3) 0.0469(19) Uani 1.00 1 d .
C(73) C 0.1298(4) 0.7354(4) 0.0223(3) 0.0459(19) Uani 1.00 1 d .
B(1) B 0.5907(3) 0.2191(3) 0.1511(2) 0.0141(11) Uani 1.00 1 d .
H(1) H 1.1112 0.9323 0.2483 0.048 Uiso 1.00 1 c R
H(2) H 1.2062 0.8566 0.2496 0.049 Uiso 1.00 1 c R
H(3) H 1.1356 0.8774 0.3213 0.048 Uiso 1.00 1 c R
H(4) H 0.9108 0.9058 0.1265 0.038 Uiso 1.00 1 c R
H(5) H 1.0130 0.9312 0.1308 0.038 Uiso 1.00 1 c R
H(6) H 0.9319 0.9579 0.1955 0.038 Uiso 1.00 1 c R
H(7) H 0.8969 0.6663 0.1304 0.055 Uiso 1.00 1 c R
H(8) H 0.9184 0.7459 0.0824 0.055 Uiso 1.00 1 c R
H(9) H 0.8340 0.7621 0.1456 0.055 Uiso 1.00 1 c R
H(10) H 1.0936 0.5483 0.2510 0.062 Uiso 1.00 1 c R
H(11) H 1.0502 0.5555 0.1723 0.062 Uiso 1.00 1 c R
H(12) H 0.9799 0.5620 0.2444 0.062 Uiso 1.00 1 c R
H(13) H 1.2248 0.7073 0.3257 0.051 Uiso 1.00 1 c R
H(14) H 1.2344 0.6248 0.2740 0.051 Uiso 1.00 1 c R
H(15) H 1.1645 0.6351 0.3464 0.051 Uiso 1.00 1 c R
H(16) H 0.7016 0.7801 0.4278 0.037 Uiso 1.00 1 c R
H(17) H 0.6525 0.8760 0.4022 0.037 Uiso 1.00 1 c R
H(18) H 0.7554 0.8579 0.4366 0.037 Uiso 1.00 1 c R
H(19) H 0.7150 0.9617 0.2927 0.036 Uiso 1.00 1 c R
H(20) H 0.6612 0.9057 0.2446 0.036 Uiso 1.00 1 c R
H(21) H 0.7672 0.9168 0.2190 0.036 Uiso 1.00 1 c R
H(22) H 0.7087 0.7330 0.2267 0.038 Uiso 1.00 1 c R
H(23) H 0.6550 0.7284 0.3053 0.038 Uiso 1.00 1 c R
H(24) H 0.7593 0.6678 0.2873 0.038 Uiso 1.00 1 c R
H(25) H 1.3073 0.5125 0.5942 0.042 Uiso 1.00 1 c R
H(26) H 1.3940 0.6110 0.6410 0.055 Uiso 1.00 1 c R
H(27) H 1.3460 0.7628 0.6177 0.051 Uiso 1.00 1 c R
H(28) H 1.0973 0.5323 0.5468 0.040 Uiso 1.00 1 c R
H(29) H 1.1932 0.4835 0.5020 0.040 Uiso 1.00 1 c R
H(30) H 1.1211 0.5624 0.4654 0.040 Uiso 1.00 1 c R
H(31) H 1.2337 0.8663 0.4906 0.056 Uiso 1.00 1 c R
H(32) H 1.2118 0.8906 0.5751 0.056 Uiso 1.00 1 c R
H(33) H 1.1286 0.8698 0.5282 0.056 Uiso 1.00 1 c R
H(34) H 0.8211 0.6916 0.7752 0.041 Uiso 1.00 1 c R
H(35) H 0.7263 0.8309 0.8109 0.041 Uiso 1.00 1 c R
H(36) H 0.7105 0.9508 0.7281 0.035 Uiso 1.00 1 c R
H(37) H 0.8891 0.5996 0.6230 0.039 Uiso 1.00 1 c R
H(38) H 0.9534 0.6068 0.6900 0.039 Uiso 1.00 1 c R
H(39) H 0.9781 0.6462 0.6122 0.039 Uiso 1.00 1 c R
H(40) H 0.8376 0.9890 0.5941 0.036 Uiso 1.00 1 c R
H(41) H 0.7231 1.0014 0.5953 0.036 Uiso 1.00 1 c R
H(42) H 0.7903 0.9391 0.5361 0.036 Uiso 1.00 1 c R
H(43) H 0.4546 0.3558 0.2257 0.024 Uiso 1.00 1 c R
H(44) H 0.3835 0.2422 0.4225 0.025 Uiso 1.00 1 c R
H(45) H 0.5781 0.0976 0.2678 0.018 Uiso 1.00 1 c R
H(46) H 0.3928 0.2644 0.1233 0.020 Uiso 1.00 1 c R
H(47) H 0.3839 0.4022 -0.0728 0.024 Uiso 1.00 1 c R
H(48) H 0.6448 0.3173 0.0259 0.021 Uiso 1.00 1 c R
H(49) H 0.5000 0.0713 0.1588 0.019 Uiso 1.00 1 c R
H(50) H 0.6709 -0.1037 0.0102 0.025 Uiso 1.00 1 c R
H(51) H 0.7404 0.1344 0.0513 0.021 Uiso 1.00 1 c R
H(52) H 0.7695 0.1287 0.2024 0.019 Uiso 1.00 1 c R
H(53) H 0.9034 0.3272 0.2609 0.020 Uiso 1.00 1 c R
H(54) H 0.6431 0.3857 0.1571 0.019 Uiso 1.00 1 c R
H(55) H 0.4072 0.8703 0.3041 0.041 Uiso 1.00 1 c R
H(56) H 0.4359 0.7414 0.2318 0.045 Uiso 1.00 1 c R
H(57) H 0.4753 0.6010 0.2882 0.049 Uiso 1.00 1 c R
H(58) H 0.4951 0.5903 0.4166 0.055 Uiso 1.00 1 c R
H(59) H 0.4714 0.7198 0.4893 0.053 Uiso 1.00 1 c R
H(60) H 0.4276 0.8602 0.4327 0.049 Uiso 1.00 1 c R
H(61) H 0.0599 0.8412 -0.0369 0.050 Uiso 1.00 1 c R
H(62) H -0.0324 0.7634 -0.1045 0.044 Uiso 1.00 1 c R
H(63) H -0.0179 0.6103 -0.0853 0.049 Uiso 1.00 1 c R
H(64) H 0.0906 0.5364 -0.0002 0.050 Uiso 1.00 1 c R
H(65) H 0.1825 0.6132 0.0684 0.053 Uiso 1.00 1 c R
H(66) H 0.1673 0.7673 0.0501 0.057 Uiso 1.00 1 c R

loop_
_atom_site_aniso_label
_atom_site_aniso_U_11
_atom_site_aniso_U_22
_atom_site_aniso_U_33
_atom_site_aniso_U_12
_atom_site_aniso_U_13
_atom_site_aniso_U_23
Ir(1) 0.01271(8) 0.01193(8) 0.01447(12) 0.00040(6) -0.00004(6) 0.00181(6)
Re(1) 0.01464(9) 0.01321(9) 0.01533(12) 0.00004(6) -0.00147(6) 0.00182(6)
S(1) 0.0228(5) 0.0152(5) 0.0199(6) -0.0054(4) -0.0013(4) 0.0039(4)
S(2) 0.0256(5) 0.0129(4) 0.0194(6) -0.0003(4) -0.0020(4) 0.0004(4)
P(1) 0.0137(5) 0.0203(5) 0.0197(6) 0.0014(4) -0.0015(4) -0.0012(5)
F(1) 0.050(2) 0.0338(19) 0.106(3) 0.0225(17) -0.017(2) -0.017(2)
F(2) 0.096(3) 0.059(2) 0.077(3) 0.032(2) 0.047(2) -0.013(2)
F(3) 0.041(2) 0.041(2) 0.218(5) -0.0009(18) 0.001(2) -0.078(3)
F(4) 0.055(2) 0.0207(14) 0.0321(18) -0.0143(14) -0.0035(15) 0.0006(13)
F(5) 0.0324(17) 0.0423(18) 0.0359(19) -0.0089(14) -0.0110(14) 0.0186(15)
F(6) 0.054(2) 0.0406(19) 0.0238(19) -0.0029(16) 0.0230(16) 0.0067(15)
F(7) 0.0245(16) 0.0288(16) 0.090(2) -0.0109(13) -0.0144(16) 0.0188(17)
F(8) 0.0260(16) 0.062(2) 0.0367(19) -0.0089(15) -0.0164(14) 0.0159(16)
F(9) 0.0199(15) 0.057(2) 0.046(2) -0.0012(14) -0.0005(13) -0.0116(16)
F(10) 0.0383(19) 0.082(2) 0.034(2) -0.0089(18) -0.0058(15) 0.0399(19)
F(11) 0.049(2) 0.0289(16) 0.0333(18) -0.0198(15) 0.0057(14) -0.0010(13)
F(12) 0.0427(19) 0.0393(18) 0.0286(18) -0.0120(15) 0.0118(14) -0.0081(14)
F(13) 0.0506(19) 0.0303(16) 0.0296(17) -0.0222(15) -0.0104(14) -0.0021(13)
F(14) 0.083(2) 0.059(2) 0.066(2) -0.049(2) -0.050(2) 0.047(2)
F(15) 0.061(2) 0.053(2) 0.073(2) -0.041(2) 0.035(2) -0.026(2)
F(16) 0.050(2) 0.082(2) 0.032(2) 0.010(2) 0.0154(17) 0.018(2)
F(17) 0.086(3) 0.060(2) 0.107(3) -0.041(2) 0.065(2) -0.061(2)
F(18) 0.0240(16) 0.087(2) 0.039(2) -0.0021(17) 0.0064(14) -0.0033(19)
F(19) 0.0199(14) 0.0351(17) 0.053(2) 0.0108(12) 0.0046(14) 0.0112(15)
F(20) 0.0262(14) 0.0191(13) 0.0396(18) -0.0024(11) -0.0119(13) 0.0109(12)
F(21) 0.0376(17) 0.0308(16) 0.048(2) -0.0055(13) -0.0284(15) 0.0031(14)
F(22) 0.0435(19) 0.0219(15) 0.078(2) -0.0110(14) -0.0297(17) -0.0025(16)
F(23) 0.103(3) 0.0210(16) 0.037(2) -0.0175(18) 0.013(2) 0.0070(15)
F(24) 0.0326(17) 0.0181(14) 0.068(2) 0.0017(12) -0.0006(15) -0.0123(14)
N(1) 0.0187(18) 0.0160(17) 0.023(2) -0.0017(14) -0.0023(16) -0.0004(16)
N(2) 0.0231(19) 0.0197(19) 0.016(2) -0.0016(15) -0.0010(16) 0.0018(16)
C(1) 0.019(2) 0.023(2) 0.016(2) -0.0042(18) 0.0034(18) 0.0040(19)
C(2) 0.021(2) 0.016(2) 0.010(2) -0.0018(17) 0.0045(18) 0.0029(17)
C(3) 0.018(2) 0.024(2) 0.022(2) -0.0052(18) 0.0083(19) -0.008(2)
C(4) 0.032(2) 0.016(2) 0.035(3) -0.0007(19) 0.020(2) -0.004(2)
C(5) 0.015(2) 0.026(2) 0.026(3) 0.0036(18) 0.010(2) 0.011(2)
C(6) 0.037(3) 0.050(3) 0.034(3) -0.026(2) 0.003(2) -0.002(2)
C(7) 0.041(3) 0.027(2) 0.028(3) 0.005(2) 0.001(2) 0.010(2)
C(8) 0.041(3) 0.066(4) 0.031(3) -0.024(3) 0.006(2) -0.021(3)
C(9) 0.074(4) 0.020(2) 0.061(4) -0.005(2) 0.033(3) -0.008(2)
C(10) 0.024(2) 0.063(4) 0.040(3) 0.022(2) 0.007(2) 0.021(3)
C(11) 0.016(2) 0.048(3) 0.027(3) 0.003(2) 0.002(2) -0.003(2)
C(12) 0.023(2) 0.031(2) 0.035(3) 0.004(2) -0.007(2) -0.000(2)
C(13) 0.020(2) 0.036(2) 0.039(3) -0.009(2) -0.004(2) -0.001(2)
C(14) 0.016(2) 0.028(2) 0.013(2) -0.0010(18) 0.0011(18) 0.0010(19)
C(15) 0.022(2) 0.031(2) 0.012(2) 0.0029(19) 0.0067(19) 0.008(2)
C(16) 0.024(2) 0.058(3) 0.024(3) 0.008(2) 0.002(2) 0.018(2)
C(17) 0.021(2) 0.092(5) 0.025(3) -0.006(3) -0.007(2) 0.020(3)
C(18) 0.021(2) 0.077(4) 0.029(3) -0.024(2) -0.003(2) -0.000(3)
C(19) 0.026(2) 0.041(3) 0.020(2) -0.018(2) 0.001(2) 0.002(2)
C(20) 0.040(3) 0.022(2) 0.037(3) 0.006(2) 0.001(2) 0.003(2)
C(21) 0.051(3) 0.039(3) 0.050(4) -0.028(2) -0.002(3) -0.005(2)
C(22) 0.017(2) 0.028(2) 0.015(2) -0.0067(18) 0.0017(18) -0.003(2)
C(23) 0.025(2) 0.029(2) 0.013(2) -0.010(2) -0.001(2) 0.005(2)
C(24) 0.040(3) 0.036(3) 0.026(3) -0.020(2) -0.001(2) 0.008(2)
C(25) 0.037(3) 0.045(3) 0.020(3) -0.018(2) 0.006(2) -0.004(2)
C(26) 0.027(2) 0.033(2) 0.026(3) -0.007(2) 0.003(2) -0.009(2)
C(27) 0.017(2) 0.026(2) 0.023(2) -0.0043(18) -0.0024(19) -0.003(2)
C(28) 0.041(3) 0.025(2) 0.030(3) -0.008(2) -0.004(2) 0.012(2)
C(29) 0.037(2) 0.024(2) 0.029(3) -0.002(2) 0.002(2) -0.003(2)
C(30) 0.0118(19) 0.0147(19) 0.017(2) -0.0005(15) -0.0013(17) -0.0036(18)
C(31) 0.020(2) 0.015(2) 0.026(2) 0.0007(17) -0.0047(19) -0.0031(19)
C(32) 0.015(2) 0.021(2) 0.026(2) 0.0027(17) 0.0038(19) -0.009(2)
C(33) 0.015(2) 0.029(2) 0.018(2) -0.0061(18) 0.0040(18) -0.007(2)
C(34) 0.017(2) 0.020(2) 0.015(2) -0.0048(17) 0.0033(18) -0.0010(19)
C(35) 0.0128(19) 0.015(2) 0.018(2) -0.0009(16) -0.0005(18) -0.0028(18)
C(36) 0.033(3) 0.029(2) 0.042(3) 0.005(2) 0.010(2) -0.009(2)
C(37) 0.026(2) 0.025(2) 0.019(3) -0.007(2) 0.004(2) 0.001(2)
C(38) 0.018(2) 0.0104(18) 0.013(2) -0.0029(15) -0.0001(18) -0.0012(17)
C(39) 0.017(2) 0.0126(19) 0.021(2) -0.0014(16) -0.0034(18) 0.0014(18)
C(40) 0.018(2) 0.015(2) 0.019(2) -0.0012(16) -0.0036(19) 0.0010(19)
C(41) 0.025(2) 0.016(2) 0.020(2) -0.0016(18) -0.006(2) 0.0012(19)
C(42) 0.024(2) 0.016(2) 0.012(2) -0.0041(17) 0.0037(19) 0.0004(18)
C(43) 0.018(2) 0.015(2) 0.021(2) 0.0003(17) -0.0037(19) -0.0013(19)
C(44) 0.021(2) 0.019(2) 0.030(3) -0.0044(18) -0.009(2) 0.008(2)
C(45) 0.029(2) 0.030(2) 0.022(3) -0.003(2) -0.004(2) -0.000(2)
C(46) 0.0151(19) 0.0151(19) 0.012(2) -0.0022(15) -0.0035(16) 0.0041(17)
C(47) 0.018(2) 0.019(2) 0.011(2) -0.0019(16) -0.0033(17) -0.0003(17)
C(48) 0.026(2) 0.021(2) 0.014(2) -0.0089(18) -0.0077(18) 0.0030(19)
C(49) 0.030(2) 0.014(2) 0.017(2) -0.0003(18) -0.001(2) -0.0013(18)
C(50) 0.018(2) 0.019(2) 0.016(2) -0.0013(17) 0.0008(18) 0.0010(19)
C(51) 0.017(2) 0.017(2) 0.018(2) -0.0023(16) -0.0016(18) -0.0002(18)
C(52) 0.036(2) 0.026(2) 0.022(2) -0.011(2) -0.010(2) 0.001(2)
C(53) 0.028(2) 0.023(2) 0.029(3) -0.002(2) 0.003(2) -0.008(2)
C(54) 0.016(2) 0.0151(19) 0.012(2) -0.0016(16) -0.0004(17) 0.0007(17)
C(55) 0.015(2) 0.0145(19) 0.020(2) -0.0002(16) -0.0009(18) -0.0004(18)
C(56) 0.019(2) 0.016(2) 0.015(2) -0.0021(16) 0.0014(18) 0.0032(18)
C(57) 0.024(2) 0.0151(19) 0.011(2) -0.0085(17) -0.0026(18) 0.0020(17)
C(58) 0.020(2) 0.0142(19) 0.014(2) -0.0040(16) 0.0037(18) 0.0006(17)
C(59) 0.018(2) 0.0145(19) 0.014(2) -0.0000(16) -0.0012(17) 0.0050(17)
C(60) 0.016(2) 0.023(2) 0.036(3) -0.0025(18) -0.008(2) 0.003(2)
C(61) 0.025(2) 0.019(2) 0.026(3) -0.0080(19) -0.001(2) 0.001(2)
C(62) 0.029(2) 0.038(3) 0.036(3) -0.009(2) -0.001(2) -0.002(2)
C(63) 0.034(3) 0.052(3) 0.027(3) -0.022(2) 0.004(2) -0.008(2)
C(64) 0.036(3) 0.034(3) 0.051(4) -0.014(2) 0.002(2) -0.014(2)
C(65) 0.041(3) 0.038(3) 0.058(4) -0.009(2) -0.002(3) 0.003(3)
C(66) 0.049(3) 0.059(4) 0.025(3) -0.020(3) -0.001(2) -0.002(2)
C(67) 0.040(3) 0.041(3) 0.042(3) -0.013(2) 0.010(2) -0.016(2)
C(68) 0.037(3) 0.033(3) 0.056(4) -0.008(2) 0.023(3) 0.007(2)
C(69) 0.029(2) 0.048(3) 0.033(3) 0.001(2) 0.007(2) 0.013(2)
C(70) 0.029(2) 0.045(3) 0.048(3) -0.008(2) 0.012(2) -0.009(2)
C(71) 0.036(3) 0.033(3) 0.056(4) 0.005(2) 0.018(3) 0.006(2)
C(72) 0.024(2) 0.066(4) 0.044(4) 0.002(2) 0.008(2) 0.019(3)
C(73) 0.030(3) 0.070(4) 0.042(4) -0.022(3) 0.010(2) -0.009(3)
B(1) 0.013(2) 0.013(2) 0.015(2) 0.0006(17) -0.0038(19) 0.0001(19)

loop_
_atom_type_symbol
_atom_type_description
_atom_type_scat_dispersion_real
_atom_type_scat_dispersion_imag
_atom_type_scat_source
C C 0.003 0.002
;
International Tables for Crystallography
(1992, Vol. C, Tables 4.2.6.8 and 6.1.1.4)
;
H H 0.000 0.000
;
International Tables for Crystallography
(1992, Vol. C, Table 6.1.1.4)
;
B B 0.001 0.001
;
International Tables for Crystallography
(1992, Vol. C, Tables 4.2.6.8 and 6.1.1.4)
;
N N 0.006 0.003
;
International Tables for Crystallography
(1992, Vol. C, Tables 4.2.6.8 and 6.1.1.4)
;
F F 0.017 0.010
;
International Tables for Crystallography
(1992, Vol. C, Tables 4.2.6.8 and 6.1.1.4)
;
P P 0.102 0.094
;
International Tables for Crystallography
(1992, Vol. C, Tables 4.2.6.8 and 6.1.1.4)
;
S S 0.125 0.123
;
International Tables for Crystallography
(1992, Vol. C, Tables 4.2.6.8 and 6.1.1.4)
;
Re Re -1.018 7.231
;
International Tables for Crystallography
(1992, Vol. C, Tables 4.2.6.8 and 6.1.1.4)
;
Ir Ir -1.444 7.990
;
International Tables for Crystallography
(1992, Vol. C, Tables 4.2.6.8 and 6.1.1.4)
;

loop_
_geom_angle_atom_site_label_1
_geom_angle_atom_site_label_2
_geom_angle_atom_site_label_3
_geom_angle
Re(1) Ir(1) S(1) 50.08(3)
Re(1) Ir(1) S(2) 50.06(2)
Re(1) Ir(1) P(1) 97.05(3)
Re(1) Ir(1) C(1) 110.18(12)
Re(1) Ir(1) C(2) 144.50(12)
Re(1) Ir(1) C(3) 160.41(10)
Re(1) Ir(1) C(4) 122.93(13)
Re(1) Ir(1) C(5) 100.41(13)
S(1) Ir(1) S(2) 98.35(4)
S(1) Ir(1) P(1) 85.33(4)
S(1) Ir(1) C(1) 131.59(11)
S(1) Ir(1) C(2) 154.28(11)
S(1) Ir(1) C(3) 119.22(13)
S(1) Ir(1) C(4) 91.29(13)
S(1) Ir(1) C(5) 98.15(12)
S(2) Ir(1) P(1) 89.56(4)
S(2) Ir(1) C(1) 89.11(12)
S(2) Ir(1) C(2) 103.85(12)
S(2) Ir(1) C(3) 142.03(13)
S(2) Ir(1) C(4) 146.68(14)
S(2) Ir(1) C(5) 109.45(13)
P(1) Ir(1) C(1) 142.80(11)
P(1) Ir(1) C(2) 107.46(11)
P(1) Ir(1) C(3) 98.21(12)
P(1) Ir(1) C(4) 123.12(14)
P(1) Ir(1) C(5) 159.81(13)
C(1) Ir(1) C(2) 37.61(16)
C(1) Ir(1) C(3) 62.67(17)
C(1) Ir(1) C(4) 61.44(18)
C(1) Ir(1) C(5) 35.94(16)
C(2) Ir(1) C(3) 38.40(18)
C(2) Ir(1) C(4) 63.00(16)
C(2) Ir(1) C(5) 62.32(16)
C(3) Ir(1) C(4) 37.53(17)
C(3) Ir(1) C(5) 62.67(17)
C(4) Ir(1) C(5) 37.33(19)
Ir(1) Re(1) S(1) 54.02(3)
Ir(1) Re(1) S(2) 54.00(3)
Ir(1) Re(1) N(1) 112.15(12)
Ir(1) Re(1) N(2) 135.96(12)
S(1) Re(1) S(2) 105.95(4)
S(1) Re(1) N(1) 108.62(12)
S(1) Re(1) N(2) 110.15(14)
S(2) Re(1) N(1) 111.54(13)
S(2) Re(1) N(2) 108.53(12)
N(1) Re(1) N(2) 111.89(17)
Ir(1) S(1) Re(1) 75.90(3)
Ir(1) S(2) Re(1) 75.94(3)
Ir(1) P(1) C(11) 116.89(16)
Ir(1) P(1) C(12) 113.82(17)
Ir(1) P(1) C(13) 114.33(15)
C(11) P(1) C(12) 102.8(2)
C(11) P(1) C(13) 102.3(2)
C(12) P(1) C(13) 105.1(2)
Re(1) N(1) C(14) 158.9(3)
Re(1) N(2) C(22) 168.9(3)
Ir(1) C(1) C(2) 69.6(2)
Ir(1) C(1) C(5) 72.5(2)
Ir(1) C(1) C(6) 127.0(3)
C(2) C(1) C(5) 109.7(4)
C(2) C(1) C(6) 123.8(4)
C(5) C(1) C(6) 126.4(4)
Ir(1) C(2) C(1) 72.7(2)
Ir(1) C(2) C(3) 70.8(2)
Ir(1) C(2) C(7) 130.0(3)
C(1) C(2) C(3) 106.7(3)
C(1) C(2) C(7) 126.9(4)
C(3) C(2) C(7) 125.5(4)
Ir(1) C(3) C(2) 70.8(2)
Ir(1) C(3) C(4) 71.9(2)
Ir(1) C(3) C(8) 129.1(3)
C(2) C(3) C(4) 107.1(4)
C(2) C(3) C(8) 125.6(4)
C(4) C(3) C(8) 126.7(4)
Ir(1) C(4) C(3) 70.6(2)
Ir(1) C(4) C(5) 72.7(2)
Ir(1) C(4) C(9) 127.0(4)
C(3) C(4) C(5) 108.6(4)
C(3) C(4) C(9) 125.3(5)
C(5) C(4) C(9) 125.9(4)
Ir(1) C(5) C(1) 71.5(2)
Ir(1) C(5) C(4) 70.0(2)
Ir(1) C(5) C(10) 127.7(3)
C(1) C(5) C(4) 107.9(4)
C(1) C(5) C(10) 126.8(5)
C(4) C(5) C(10) 125.1(4)
N(1) C(14) C(15) 119.1(4)
N(1) C(14) C(19) 118.7(4)
C(15) C(14) C(19) 122.2(4)
C(14) C(15) C(16) 117.1(5)
C(14) C(15) C(20) 121.0(4)
C(16) C(15) C(20) 121.8(4)
C(15) C(16) C(17) 122.0(5)
C(16) C(17) C(18) 120.3(5)
C(17) C(18) C(19) 121.2(6)
C(14) C(19) C(18) 117.2(5)
C(14) C(19) C(21) 120.2(4)
C(18) C(19) C(21) 122.6(5)
N(2) C(22) C(23) 118.9(3)
N(2) C(22) C(27) 119.6(4)
C(23) C(22) C(27) 121.5(4)
C(22) C(23) C(24) 117.6(4)
C(22) C(23) C(28) 120.0(4)
C(24) C(23) C(28) 122.4(4)
C(23) C(24) C(25) 121.8(5)
C(24) C(25) C(26) 120.2(4)
C(25) C(26) C(27) 121.0(4)
C(22) C(27) C(26) 118.0(4)
C(22) C(27) C(29) 120.5(4)
C(26) C(27) C(29) 121.4(4)
C(31) C(30) C(35) 115.3(3)
C(31) C(30) B(1) 121.7(3)
C(35) C(30) B(1) 122.6(3)
C(30) C(31) C(32) 122.1(4)
C(31) C(32) C(33) 121.2(3)
C(31) C(32) C(36) 119.0(4)
C(33) C(32) C(36) 119.8(4)
C(32) C(33) C(34) 117.5(4)
C(33) C(34) C(35) 121.0(4)
C(33) C(34) C(37) 120.7(4)
C(35) C(34) C(37) 118.3(3)
C(30) C(35) C(34) 122.8(3)
F(1) C(36) F(2) 101.9(4)
F(1) C(36) F(3) 106.4(4)
F(1) C(36) C(32) 112.9(4)
F(2) C(36) F(3) 108.6(5)
F(2) C(36) C(32) 112.4(4)
F(3) C(36) C(32) 113.7(4)
F(4) C(37) F(5) 106.0(3)
F(4) C(37) F(6) 106.6(4)
F(4) C(37) C(34) 112.6(4)
F(5) C(37) F(6) 106.1(3)
F(5) C(37) C(34) 111.7(4)
F(6) C(37) C(34) 113.4(3)
C(39) C(38) C(43) 115.5(3)
C(39) C(38) B(1) 120.6(3)
C(43) C(38) B(1) 123.4(3)
C(38) C(39) C(40) 122.6(4)
C(39) C(40) C(41) 120.7(4)
C(39) C(40) C(44) 118.2(4)
C(41) C(40) C(44) 121.1(4)
C(40) C(41) C(42) 118.3(4)
C(41) C(42) C(43) 120.8(4)
C(41) C(42) C(45) 120.7(4)
C(43) C(42) C(45) 118.5(4)
C(38) C(43) C(42) 122.1(4)
F(7) C(44) F(8) 107.4(4)
F(7) C(44) F(9) 104.7(3)
F(7) C(44) C(40) 112.8(3)
F(8) C(44) F(9) 105.5(3)
F(8) C(44) C(40) 114.0(4)
F(9) C(44) C(40) 111.9(4)
F(10) C(45) F(11) 106.3(4)
F(10) C(45) F(12) 105.3(3)
F(10) C(45) C(42) 113.4(4)
F(11) C(45) F(12) 104.8(4)
F(11) C(45) C(42) 113.8(4)
F(12) C(45) C(42) 112.5(4)
C(47) C(46) C(51) 115.2(3)
C(47) C(46) B(1) 123.8(3)
C(51) C(46) B(1) 120.6(4)
C(46) C(47) C(48) 122.9(3)
C(47) C(48) C(49) 120.3(4)
C(47) C(48) C(52) 121.5(4)
C(49) C(48) C(52) 118.1(4)
C(48) C(49) C(50) 117.8(4)
C(49) C(50) C(51) 121.3(4)
C(49) C(50) C(53) 120.3(4)
C(51) C(50) C(53) 118.4(4)
C(46) C(51) C(50) 122.4(4)
F(13) C(52) F(14) 106.0(4)
F(13) C(52) F(15) 105.8(4)
F(13) C(52) C(48) 114.5(4)
F(14) C(52) F(15) 105.6(4)
F(14) C(52) C(48) 111.6(4)
F(15) C(52) C(48) 112.7(4)
F(16) C(53) F(17) 105.6(4)
F(16) C(53) F(18) 103.5(4)
F(16) C(53) C(50) 112.5(3)
F(17) C(53) F(18) 107.4(4)
F(17) C(53) C(50) 114.1(4)
F(18) C(53) C(50) 113.0(4)
C(55) C(54) C(59) 115.6(4)
C(55) C(54) B(1) 120.4(3)
C(59) C(54) B(1) 123.0(3)
C(54) C(55) C(56) 122.3(4)
C(55) C(56) C(57) 121.7(3)
C(55) C(56) C(60) 120.1(4)
C(57) C(56) C(60) 118.3(4)
C(56) C(57) C(58) 116.6(4)
C(57) C(58) C(59) 121.6(4)
C(57) C(58) C(61) 119.7(4)
C(59) C(58) C(61) 118.7(3)
C(54) C(59) C(58) 122.2(3)
F(19) C(60) F(20) 105.6(3)
F(19) C(60) F(21) 106.9(3)
F(19) C(60) C(56) 113.3(4)
F(20) C(60) F(21) 105.9(3)
F(20) C(60) C(56) 112.0(3)
F(21) C(60) C(56) 112.6(3)
F(22) C(61) F(23) 106.9(4)
F(22) C(61) F(24) 104.9(3)
F(22) C(61) C(58) 113.1(3)
F(23) C(61) F(24) 105.4(3)
F(23) C(61) C(58) 113.6(4)
F(24) C(61) C(58) 112.2(4)
C(63) C(62) C(67) 120.3(5)
C(62) C(63) C(64) 120.9(5)
C(63) C(64) C(65) 119.2(5)
C(64) C(65) C(66) 120.0(5)
C(65) C(66) C(67) 120.0(5)
C(62) C(67) C(66) 119.7(5)
C(69) C(68) C(73) 120.7(5)
C(68) C(69) C(70) 120.6(5)
C(69) C(70) C(71) 118.8(6)
C(70) C(71) C(72) 121.0(5)
C(71) C(72) C(73) 120.1(5)
C(68) C(73) C(72) 118.9(6)
C(30) B(1) C(38) 111.4(3)
C(30) B(1) C(46) 113.0(3)
C(30) B(1) C(54) 102.8(3)
C(38) B(1) C(46) 103.8(3)
C(38) B(1) C(54) 113.7(3)
C(46) B(1) C(54) 112.4(3)
C(1) C(6) H(1) 111.3
C(1) C(6) H(2) 109.2
C(1) C(6) H(3) 107.9
H(1) C(6) H(2) 109.5
H(1) C(6) H(3) 109.5
H(2) C(6) H(3) 109.5
C(2) C(7) H(4) 109.6
C(2) C(7) H(5) 109.7
C(2) C(7) H(6) 109.2
H(4) C(7) H(5) 109.5
H(4) C(7) H(6) 109.5
H(5) C(7) H(6) 109.5
C(3) C(8) H(7) 109.2
C(3) C(8) H(8) 109.1
C(3) C(8) H(9) 110.2
H(7) C(8) H(8) 109.5
H(7) C(8) H(9) 109.5
H(8) C(8) H(9) 109.5
C(4) C(9) H(10) 105.7
C(4) C(9) H(11) 110.1
C(4) C(9) H(12) 112.5
H(10) C(9) H(11) 109.5
H(10) C(9) H(12) 109.5
H(11) C(9) H(12) 109.5
C(5) C(10) H(13) 110.2
C(5) C(10) H(14) 109.5
C(5) C(10) H(15) 108.7
H(13) C(10) H(14) 109.5
H(13) C(10) H(15) 109.5
H(14) C(10) H(15) 109.5
P(1) C(11) H(16) 109.7
P(1) C(11) H(17) 109.8
P(1) C(11) H(18) 108.9
H(16) C(11) H(17) 109.5
H(16) C(11) H(18) 109.5
H(17) C(11) H(18) 109.5
P(1) C(12) H(19) 109.7
P(1) C(12) H(20) 108.9
P(1) C(12) H(21) 109.8
H(19) C(12) H(20) 109.5
H(19) C(12) H(21) 109.5
H(20) C(12) H(21) 109.5
P(1) C(13) H(22) 110.0
P(1) C(13) H(23) 109.2
P(1) C(13) H(24) 109.2
H(22) C(13) H(23) 109.5
H(22) C(13) H(24) 109.5
H(23) C(13) H(24) 109.5
C(15) C(16) H(25) 118.4
C(17) C(16) H(25) 119.6
C(16) C(17) H(26) 120.0
C(18) C(17) H(26) 119.8
C(17) C(18) H(27) 119.3
C(19) C(18) H(27) 119.5
C(15) C(20) H(28) 109.7
C(15) C(20) H(29) 109.1
C(15) C(20) H(30) 109.6
H(28) C(20) H(29) 109.5
H(28) C(20) H(30) 109.5
H(29) C(20) H(30) 109.5
C(19) C(21) H(31) 108.8
C(19) C(21) H(32) 110.3
C(19) C(21) H(33) 109.3
H(31) C(21) H(32) 109.5
H(31) C(21) H(33) 109.5
H(32) C(21) H(33) 109.5
C(23) C(24) H(34) 118.8
C(25) C(24) H(34) 119.4
C(24) C(25) H(35) 120.1
C(26) C(25) H(35) 119.7
C(25) C(26) H(36) 119.3
C(27) C(26) H(36) 119.7
C(23) C(28) H(37) 110.3
C(23) C(28) H(38) 108.8
C(23) C(28) H(39) 109.4
H(37) C(28) H(38) 109.5
H(37) C(28) H(39) 109.5
H(38) C(28) H(39) 109.5
C(27) C(29) H(40) 109.2
C(27) C(29) H(41) 109.9
C(27) C(29) H(42) 109.3
H(40) C(29) H(41) 109.5
H(40) C(29) H(42) 109.5
H(41) C(29) H(42) 109.5
C(30) C(31) H(43) 119.0
C(32) C(31) H(43) 118.9
C(32) C(33) H(44) 121.0
C(34) C(33) H(44) 121.5
C(30) C(35) H(45) 118.7
C(34) C(35) H(45) 118.5
C(38) C(39) H(46) 118.2
C(40) C(39) H(46) 119.1
C(40) C(41) H(47) 120.8
C(42) C(41) H(47) 120.9
C(38) C(43) H(48) 119.0
C(42) C(43) H(48) 118.9
C(46) C(47) H(49) 118.6
C(48) C(47) H(49) 118.4
C(48) C(49) H(50) 120.5
C(50) C(49) H(50) 121.7
C(46) C(51) H(51) 118.1
C(50) C(51) H(51) 119.5
C(54) C(55) H(52) 118.7
C(56) C(55) H(52) 119.0
C(56) C(57) H(53) 121.9
C(58) C(57) H(53) 121.4
C(54) C(59) H(54) 118.8
C(58) C(59) H(54) 119.1
C(63) C(62) H(55) 120.0
C(67) C(62) H(55) 119.7
C(62) C(63) H(56) 120.1
C(64) C(63) H(56) 118.9
C(63) C(64) H(57) 120.7
C(65) C(64) H(57) 120.1
C(64) C(65) H(58) 119.7
C(66) C(65) H(58) 120.3
C(65) C(66) H(59) 119.6
C(67) C(66) H(59) 120.4
C(62) C(67) H(60) 120.7
C(66) C(67) H(60) 119.6
C(69) C(68) H(61) 120.2
C(73) C(68) H(61) 119.1
C(68) C(69) H(62) 120.3
C(70) C(69) H(62) 119.1
C(69) C(70) H(63) 121.0
C(71) C(70) H(63) 120.1
C(70) C(71) H(64) 118.9
C(72) C(71) H(64) 120.1
C(71) C(72) H(65) 120.0
C(73) C(72) H(65) 120.0
C(68) C(73) H(66) 120.7
C(72) C(73) H(66) 120.5

loop_
_geom_bond_atom_site_label_1
_geom_bond_atom_site_label_2
_geom_bond_distance
Ir(1) Re(1) 2.8519(2)
Ir(1) S(1) 2.3794(11)
Ir(1) S(2) 2.3786(12)
Ir(1) P(1) 2.3068(10)
Ir(1) C(1) 2.264(4)
Ir(1) C(2) 2.222(4)
Ir(1) C(3) 2.223(4)
Ir(1) C(4) 2.241(4)
Ir(1) C(5) 2.276(4)
Re(1) S(1) 2.2554(12)
Re(1) S(2) 2.2541(11)
Re(1) N(1) 1.745(3)
Re(1) N(2) 1.750(3)
P(1) C(11) 1.806(4)
P(1) C(12) 1.808(5)
P(1) C(13) 1.818(5)
F(1) C(36) 1.332(7)
F(2) C(36) 1.331(7)
F(3) C(36) 1.291(7)
F(4) C(37) 1.335(6)
F(5) C(37) 1.351(5)
F(6) C(37) 1.331(5)
F(7) C(44) 1.332(6)
F(8) C(44) 1.324(5)
F(9) C(44) 1.360(5)
F(10) C(45) 1.345(6)
F(11) C(45) 1.339(6)
F(12) C(45) 1.353(5)
F(13) C(52) 1.316(6)
F(14) C(52) 1.342(6)
F(15) C(52) 1.340(6)
F(16) C(53) 1.333(6)
F(17) C(53) 1.311(6)
F(18) C(53) 1.333(6)
F(19) C(60) 1.342(5)
F(20) C(60) 1.352(5)
F(21) C(60) 1.340(6)
F(22) C(61) 1.341(6)
F(23) C(61) 1.326(6)
F(24) C(61) 1.340(5)
N(1) C(14) 1.384(5)
N(2) C(22) 1.380(5)
C(1) C(2) 1.446(6)
C(1) C(5) 1.401(6)
C(1) C(6) 1.497(8)
C(2) C(3) 1.462(7)
C(2) C(7) 1.496(6)
C(3) C(4) 1.436(6)
C(3) C(8) 1.482(8)
C(4) C(5) 1.446(7)
C(4) C(9) 1.496(7)
C(5) C(10) 1.504(7)
C(14) C(15) 1.409(6)
C(14) C(19) 1.411(7)
C(15) C(16) 1.390(7)
C(15) C(20) 1.501(8)
C(16) C(17) 1.373(9)
C(17) C(18) 1.375(10)
C(18) C(19) 1.405(7)
C(19) C(21) 1.498(7)
C(22) C(23) 1.416(6)
C(22) C(27) 1.408(6)
C(23) C(24) 1.380(7)
C(23) C(28) 1.508(6)
C(24) C(25) 1.379(7)
C(25) C(26) 1.382(7)
C(26) C(27) 1.391(6)
C(27) C(29) 1.493(7)
C(30) C(31) 1.401(5)
C(30) C(35) 1.397(6)
C(30) B(1) 1.638(6)
C(31) C(32) 1.391(6)
C(32) C(33) 1.385(6)
C(32) C(36) 1.495(6)
C(33) C(34) 1.388(5)
C(34) C(35) 1.382(6)
C(34) C(37) 1.492(6)
C(38) C(39) 1.397(6)
C(38) C(43) 1.406(6)
C(38) B(1) 1.639(6)
C(39) C(40) 1.394(6)
C(40) C(41) 1.380(6)
C(40) C(44) 1.493(6)
C(41) C(42) 1.388(6)
C(42) C(43) 1.393(6)
C(42) C(45) 1.482(7)
C(46) C(47) 1.398(6)
C(46) C(51) 1.406(5)
C(46) B(1) 1.638(6)
C(47) C(48) 1.391(6)
C(48) C(49) 1.399(6)
C(48) C(52) 1.491(7)
C(49) C(50) 1.382(7)
C(50) C(51) 1.387(6)
C(50) C(53) 1.498(6)
C(54) C(55) 1.405(5)
C(54) C(59) 1.400(6)
C(54) B(1) 1.631(7)
C(55) C(56) 1.378(6)
C(56) C(57) 1.405(6)
C(56) C(60) 1.498(6)
C(57) C(58) 1.389(5)
C(58) C(59) 1.394(6)
C(58) C(61) 1.496(6)
C(62) C(63) 1.367(8)
C(62) C(67) 1.368(8)
C(63) C(64) 1.383(8)
C(64) C(65) 1.373(9)
C(65) C(66) 1.389(9)
C(66) C(67) 1.385(8)
C(68) C(69) 1.364(9)
C(68) C(73) 1.375(8)
C(69) C(70) 1.381(8)
C(70) C(71) 1.370(8)
C(71) C(72) 1.368(9)
C(72) C(73) 1.386(10)
C(6) H(1) 0.950
C(6) H(2) 0.950
C(6) H(3) 0.950
C(7) H(4) 0.950
C(7) H(5) 0.950
C(7) H(6) 0.950
C(8) H(7) 0.950
C(8) H(8) 0.950
C(8) H(9) 0.950
C(9) H(10) 0.950
C(9) H(11) 0.950
C(9) H(12) 0.950
C(10) H(13) 0.950
C(10) H(14) 0.950
C(10) H(15) 0.950
C(11) H(16) 0.950
C(11) H(17) 0.950
C(11) H(18) 0.950
C(12) H(19) 0.950
C(12) H(20) 0.950
C(12) H(21) 0.950
C(13) H(22) 0.950
C(13) H(23) 0.950
C(13) H(24) 0.950
C(16) H(25) 0.950
C(17) H(26) 0.950
C(18) H(27) 0.950
C(20) H(28) 0.950
C(20) H(29) 0.950
C(20) H(30) 0.950
C(21) H(31) 0.950
C(21) H(32) 0.950
C(21) H(33) 0.950
C(24) H(34) 0.950
C(25) H(35) 0.950
C(26) H(36) 0.950
C(28) H(37) 0.950
C(28) H(38) 0.950
C(28) H(39) 0.950
C(29) H(40) 0.950
C(29) H(41) 0.950
C(29) H(42) 0.950
C(31) H(43) 0.950
C(33) H(44) 0.950
C(35) H(45) 0.950
C(39) H(46) 0.950
C(41) H(47) 0.950
C(43) H(48) 0.950
C(47) H(49) 0.950
C(49) H(50) 0.950
C(51) H(51) 0.950
C(55) H(52) 0.950
C(57) H(53) 0.950
C(59) H(54) 0.950
C(62) H(55) 0.950
C(63) H(56) 0.950
C(64) H(57) 0.950
C(65) H(58) 0.950
C(66) H(59) 0.950
C(67) H(60) 0.950
C(68) H(61) 0.950
C(69) H(62) 0.950
C(70) H(63) 0.950
C(71) H(64) 0.950
C(72) H(65) 0.950
C(73) H(66) 0.950
